data_7059627
loop_
_publ_author_name
'Prasanth, Panneerselvam Arun'
'Nantheeswaran, Periyappan'
'Anbazhagan, Veerappan'
'Senthilnathan, Rajendran'
'Jothi, Arunachalam'
'Bhuvanesh, Nattamai S. P.'
'Sannegowda, Lokesh Koodlur'
'Mariappan, Mariappan'

_publ_section_title
;
 The metal centre in salen-acridine dyad N2O2 ligand--metal complexes
 modulates DNA binding and photocleavage efficiency
;
_journal_issue 23
_journal_name_full 'New Journal of Chemistry'
_journal_page_first 9888
_journal_page_last 9895
_journal_paper_doi 10.1039/D0NJ02035D
_journal_volume 44
_journal_year 2020
_chemical_formula_moiety 'C38 H26 N4 O2 Zn, C5 H5 N'
_chemical_formula_sum 'C43 H31 N5 O2 Zn'
_chemical_formula_weight 715.10
_space_group_crystal_system monoclinic
_space_group_IT_number 14
_space_group_name_Hall '-P 2yn'
_space_group_name_H-M_alt 'P 1 21/n 1'
_atom_sites_solution_hydrogens geom
_atom_sites_solution_primary dual
_audit_creation_date 2018-05-15
_audit_creation_method
;
Olex2 1.2-beta
(compiled 2018.04.26 svn.r3504 for OlexSys, GUI svn.r5492)
;
_audit_update_record
;
2018-05-29 deposited with the CCDC.	2020-05-20 downloaded from the CCDC.
;
_cell_angle_alpha 90
_cell_angle_beta 111.0380(10)
_cell_angle_gamma 90
_cell_formula_units_Z 4
_cell_length_a 10.6126(3)
_cell_length_b 30.5317(10)
_cell_length_c 11.0273(3)
_cell_measurement_reflns_used 9850
_cell_measurement_temperature 100.0
_cell_measurement_theta_max 70.001
_cell_measurement_theta_min 4.534
_cell_volume 3334.90(17)
_computing_cell_refinement 'SAINT V8.38A (2016)'
_computing_data_reduction 'SAINT V8.38A (2016)'
_computing_molecular_graphics 'Olex2 (Dolomanov et al., 2009)'
_computing_publication_material 'Olex2 (Dolomanov et al., 2009)'
_computing_structure_refinement 'XL (Sheldrick, 2008)'
_computing_structure_solution 'ShelXT (Sheldrick, 2015)'
_diffrn_ambient_temperature 100.0
_diffrn_measured_fraction_theta_full 0.998
_diffrn_measured_fraction_theta_max 0.998
_diffrn_measurement_device_type 'Bruker APEX-II CCD'
_diffrn_measurement_method '\f and \w scans'
_diffrn_radiation_type CuK\a
_diffrn_radiation_wavelength 1.54178
_diffrn_reflns_av_R_equivalents 0.0475
_diffrn_reflns_av_unetI/netI 0.0237
_diffrn_reflns_Laue_measured_fraction_full 0.998
_diffrn_reflns_Laue_measured_fraction_max 0.998
_diffrn_reflns_limit_h_max 12
_diffrn_reflns_limit_h_min -12
_diffrn_reflns_limit_k_max 35
_diffrn_reflns_limit_k_min -37
_diffrn_reflns_limit_l_max 13
_diffrn_reflns_limit_l_min -13
_diffrn_reflns_number 52205
_diffrn_reflns_point_group_measured_fraction_full 0.998
_diffrn_reflns_point_group_measured_fraction_max 0.998
_diffrn_reflns_theta_full 67.679
_diffrn_reflns_theta_max 70.133
_diffrn_reflns_theta_min 2.895
_diffrn_standards_number 0
_exptl_absorpt_coefficient_mu 1.397
_exptl_absorpt_correction_T_max 0.7533
_exptl_absorpt_correction_T_min 0.6496
_exptl_absorpt_correction_type multi-scan
_exptl_absorpt_process_details
'SADABS-2016/2 (Bruker,2016/2) was used for absorption correction. wR2(int) was 0.1137 before and 0.0631 after correction. The Ratio of minimum to maximum transmission is 0.8623. The \l/2 correction factor is Not present.'
_exptl_crystal_colour brown
_exptl_crystal_colour_primary brown
_exptl_crystal_density_diffrn 1.424
_exptl_crystal_description block
_exptl_crystal_F_000 1480
_exptl_crystal_size_max 0.082
_exptl_crystal_size_mid 0.076
_exptl_crystal_size_min 0.052
_refine_diff_density_max 0.258
_refine_diff_density_min -0.440
_refine_diff_density_rms 0.053
_refine_ls_extinction_method none
_refine_ls_goodness_of_fit_ref 1.061
_refine_ls_hydrogen_treatment constr
_refine_ls_matrix_type full
_refine_ls_number_parameters 460
_refine_ls_number_reflns 6321
_refine_ls_number_restraints 0
_refine_ls_restrained_S_all 1.061
_refine_ls_R_factor_all 0.0396
_refine_ls_R_factor_gt 0.0324
_refine_ls_shift/su_max 0.001
_refine_ls_shift/su_mean 0.000
_refine_ls_structure_factor_coef Fsqd
_refine_ls_weighting_details 'w=1/[\s^2^(Fo^2^)+(0.0242P)^2^+3.2160P] where P=(Fo^2^+2Fc^2^)/3'
_refine_ls_weighting_scheme calc
_refine_ls_wR_factor_gt 0.0706
_refine_ls_wR_factor_ref 0.0740
_reflns_Friedel_coverage 0.000
_reflns_number_gt 5535
_reflns_number_total 6321
_reflns_threshold_expression 'I > 2\s(I)'
_cod_data_source_file d0nj02035d2.cif
_cod_data_source_block znh2lsal
_cod_depositor_comments
;Adding full bibliography for 7059627.cif.

 Adding full bibliography for 7059627.cif.
;
_cod_database_code 7059627
_shelx_shelxl_version_number 2018/3
_shelx_space_group_comment
;
The symmetry employed for this shelxl refinement is uniquely defined
by the following loop, which should always be used as a source of
symmetry information in preference to the above space-group names.
They are only intended as comments.
;
_shelx_estimated_absorpt_t_max 0.931
_shelx_estimated_absorpt_t_min 0.894
_olex2_refinement_description
;
1. Fixed Uiso
 At 1.2 times of:
  All C(H) groups
2.a Aromatic/amide H refined with riding coordinates:
 C1(H1), C4(H4), C5(H5), C6(H6), C7(H7), C8(H8), C11(H11), C12(H12), C13(H13),
 C14(H14), C17(H17), C18(H18), C20(H20), C26(H26), C27(H27), C28(H28), C29(H29),
  C30(H30), C31(H31), C32(H32), C33(H33), C34(H34), C35(H35), C36(H36),
 C37(H37), C38(H38), C39(H39), C41(H41), C42(H42), C43(H43), C44(H44)
;
_olex2_submission_special_instructions 'No special instructions were received'

loop_
_space_group_symop_operation_xyz
'x, y, z'
'-x+1/2, y+1/2, -z+1/2'
'-x, -y, -z'
'x-1/2, -y-1/2, z-1/2'

loop_
_atom_site_label
_atom_site_type_symbol
_atom_site_fract_x
_atom_site_fract_y
_atom_site_fract_z
_atom_site_U_iso_or_equiv
_atom_site_adp_type
_atom_site_occupancy
_atom_site_site_symmetry_order
_atom_site_calc_flag
_atom_site_refinement_flags_posn
_atom_site_refinement_flags_adp
_atom_site_refinement_flags_occupancy
_atom_site_disorder_assembly
_atom_site_disorder_group
Zn1 Zn 0.98014(2) 0.69658(2) 0.67492(2) 0.01269(7) Uani 1 1 d . . . . .
O1 O 1.13997(13) 0.67128(4) 0.81146(12) 0.0183(3) Uani 1 1 d . . . . .
O2 O 1.08562(13) 0.74372(4) 0.63263(12) 0.0174(3) Uani 1 1 d . . . . .
N1 N 0.89138(15) 0.63437(5) 0.64375(14) 0.0129(3) Uani 1 1 d . . . . .
N2 N 0.83055(15) 0.70419(5) 0.49110(14) 0.0128(3) Uani 1 1 d . . . . .
N3 N 0.89703(15) 0.72956(5) 0.79412(15) 0.0160(3) Uani 1 1 d . . . . .
N4 N 0.25189(15) 0.49669(5) 0.31819(14) 0.0155(3) Uani 1 1 d . . . . .
C1 C 0.94070(18) 0.59943(6) 0.71108(17) 0.0140(4) Uani 1 1 d . . . . .
H1 H 0.887180 0.573633 0.689616 0.017 Uiso 1 1 calc R . . . .
C2 C 1.06934(18) 0.59638(6) 0.81535(17) 0.0139(4) Uani 1 1 d . . . . .
C3 C 1.16186(18) 0.63216(6) 0.85953(17) 0.0144(4) Uani 1 1 d . . . . .
C4 C 1.28602(19) 0.62326(6) 0.96313(17) 0.0174(4) Uani 1 1 d . . . . .
H4 H 1.350453 0.646096 0.994001 0.021 Uiso 1 1 calc R . . . .
C5 C 1.31498(19) 0.58258(6) 1.01948(17) 0.0182(4) Uani 1 1 d . . . . .
H5 H 1.398548 0.577908 1.088589 0.022 Uiso 1 1 calc R . . . .
C6 C 1.2230(2) 0.54774(6) 0.97659(18) 0.0183(4) Uani 1 1 d . . . . .
H6 H 1.243471 0.519766 1.016579 0.022 Uiso 1 1 calc R . . . .
C7 C 1.10289(19) 0.55486(6) 0.87575(17) 0.0164(4) Uani 1 1 d . . . . .
H7 H 1.040818 0.531338 0.845826 0.020 Uiso 1 1 calc R . . . .
C8 C 0.82957(18) 0.73314(6) 0.40443(16) 0.0126(3) Uani 1 1 d . . . . .
H8 H 0.754700 0.733001 0.324726 0.015 Uiso 1 1 calc R . . . .
C9 C 0.93271(18) 0.76532(6) 0.41965(16) 0.0134(4) Uani 1 1 d . . . . .
C10 C 1.05294(18) 0.76930(6) 0.53130(17) 0.0142(4) Uani 1 1 d . . . . .
C11 C 1.14362(19) 0.80323(6) 0.52969(18) 0.0194(4) Uani 1 1 d . . . . .
H11 H 1.222752 0.807560 0.604200 0.023 Uiso 1 1 calc R . . . .
C12 C 1.1207(2) 0.83002(6) 0.42389(19) 0.0210(4) Uani 1 1 d . . . . .
H12 H 1.184368 0.852182 0.426225 0.025 Uiso 1 1 calc R . . . .
C13 C 1.0043(2) 0.82505(6) 0.31222(18) 0.0192(4) Uani 1 1 d . . . . .
H13 H 0.989447 0.843182 0.238374 0.023 Uiso 1 1 calc R . . . .
C14 C 0.91234(19) 0.79341(6) 0.31218(17) 0.0163(4) Uani 1 1 d . . . . .
H14 H 0.832515 0.790266 0.237642 0.020 Uiso 1 1 calc R . . . .
C15 C 0.76308(18) 0.63381(6) 0.54206(16) 0.0131(3) Uani 1 1 d . . . . .
C16 C 0.72929(18) 0.67147(6) 0.46248(17) 0.0129(3) Uani 1 1 d . . . . .
C17 C 0.60267(18) 0.67387(6) 0.36285(17) 0.0143(4) Uani 1 1 d . . . . .
H17 H 0.578729 0.699222 0.309507 0.017 Uiso 1 1 calc R . . . .
C18 C 0.51210(18) 0.63954(6) 0.34152(17) 0.0148(4) Uani 1 1 d . . . . .
H18 H 0.425988 0.641676 0.274308 0.018 Uiso 1 1 calc R . . . .
C19 C 0.54619(18) 0.60171(6) 0.41804(17) 0.0142(4) Uani 1 1 d . . . . .
C20 C 0.67134(18) 0.59919(6) 0.51751(17) 0.0147(4) Uani 1 1 d . . . . .
H20 H 0.694885 0.573551 0.569620 0.018 Uiso 1 1 calc R . . . .
C21 C 0.44865(18) 0.56440(6) 0.39069(16) 0.0139(4) Uani 1 1 d . . . . .
C22 C 0.47041(18) 0.52623(6) 0.32913(16) 0.0138(4) Uani 1 1 d . . . . .
C23 C 0.36596(18) 0.49352(6) 0.29220(16) 0.0141(4) Uani 1 1 d . . . . .
C24 C 0.23620(18) 0.53191(6) 0.38477(17) 0.0148(4) Uani 1 1 d . . . . .
C25 C 0.33208(18) 0.56720(6) 0.42296(16) 0.0144(4) Uani 1 1 d . . . . .
C26 C 0.58906(19) 0.51848(6) 0.29983(18) 0.0180(4) Uani 1 1 d . . . . .
H26 H 0.659338 0.539653 0.323933 0.022 Uiso 1 1 calc R . . . .
C27 C 0.6032(2) 0.48135(6) 0.23809(19) 0.0210(4) Uani 1 1 d . . . . .
H27 H 0.683837 0.476582 0.221276 0.025 Uiso 1 1 calc R . . . .
C28 C 0.4984(2) 0.44955(6) 0.19836(18) 0.0209(4) Uani 1 1 d . . . . .
H28 H 0.508515 0.424054 0.153301 0.025 Uiso 1 1 calc R . . . .
C29 C 0.3837(2) 0.45548(6) 0.22463(18) 0.0176(4) Uani 1 1 d . . . . .
H29 H 0.314330 0.434012 0.197619 0.021 Uiso 1 1 calc R . . . .
C30 C 0.11931(19) 0.53409(6) 0.41968(18) 0.0190(4) Uani 1 1 d . . . . .
H30 H 0.053832 0.511400 0.392979 0.023 Uiso 1 1 calc R . . . .
C31 C 0.1002(2) 0.56804(6) 0.49035(19) 0.0216(4) Uani 1 1 d . . . . .
H31 H 0.022173 0.568735 0.513376 0.026 Uiso 1 1 calc R . . . .
C32 C 0.1964(2) 0.60275(6) 0.53051(19) 0.0215(4) Uani 1 1 d . . . . .
H32 H 0.182906 0.626111 0.581435 0.026 Uiso 1 1 calc R . . . .
C33 C 0.30724(19) 0.60252(6) 0.49618(17) 0.0172(4) Uani 1 1 d . . . . .
H33 H 0.369166 0.626239 0.521308 0.021 Uiso 1 1 calc R . . . .
C34 C 0.9539(2) 0.72591(6) 0.92396(18) 0.0201(4) Uani 1 1 d . . . . .
H34 H 1.026467 0.705922 0.959647 0.024 Uiso 1 1 calc R . . . .
C35 C 0.9107(2) 0.75013(7) 1.00733(19) 0.0251(4) Uani 1 1 d . . . . .
H35 H 0.953130 0.746980 1.098761 0.030 Uiso 1 1 calc R . . . .
C36 C 0.8046(2) 0.77912(7) 0.9554(2) 0.0242(4) Uani 1 1 d . . . . .
H36 H 0.772621 0.795954 1.010849 0.029 Uiso 1 1 calc R . . . .
C37 C 0.7454(2) 0.78333(6) 0.8218(2) 0.0225(4) Uani 1 1 d . . . . .
H37 H 0.672807 0.803115 0.783787 0.027 Uiso 1 1 calc R . . . .
C38 C 0.7949(2) 0.75796(6) 0.74545(19) 0.0204(4) Uani 1 1 d . . . . .
H38 H 0.754650 0.760762 0.653733 0.024 Uiso 1 1 calc R . . . .
C39 C 0.9148(2) 0.63549(6) 0.2540(2) 0.0234(4) Uani 1 1 d . . . . .
H39 H 0.915879 0.657703 0.314693 0.028 Uiso 1 1 calc R . . . .
N40 N 1.01331(18) 0.63566(6) 0.20481(17) 0.0249(4) Uani 1 1 d . . . . .
C41 C 1.0101(2) 0.60335(7) 0.1216(2) 0.0244(4) Uani 1 1 d . . . . .
H41 H 1.079140 0.602520 0.085647 0.029 Uiso 1 1 calc R . . . .
C42 C 0.9120(2) 0.57115(7) 0.08507(19) 0.0237(4) Uani 1 1 d . . . . .
H42 H 0.914714 0.548680 0.026463 0.028 Uiso 1 1 calc R . . . .
C43 C 0.8100(2) 0.57221(6) 0.1353(2) 0.0230(4) Uani 1 1 d . . . . .
H43 H 0.740213 0.550867 0.110719 0.028 Uiso 1 1 calc R . . . .
C44 C 0.8121(2) 0.60508(7) 0.2220(2) 0.0237(4) Uani 1 1 d . . . . .
H44 H 0.743945 0.606695 0.258930 0.028 Uiso 1 1 calc R . . . .

loop_
_atom_site_aniso_label
_atom_site_aniso_U_11
_atom_site_aniso_U_22
_atom_site_aniso_U_33
_atom_site_aniso_U_23
_atom_site_aniso_U_13
_atom_site_aniso_U_12
Zn1 0.01357(12) 0.01147(12) 0.01095(12) 0.00053(9) 0.00188(9) -0.00046(9)
O1 0.0173(7) 0.0141(7) 0.0188(6) 0.0048(5) 0.0008(5) -0.0007(5)
O2 0.0171(7) 0.0178(7) 0.0130(6) 0.0039(5) 0.0001(5) -0.0039(5)
N1 0.0138(8) 0.0123(7) 0.0119(7) 0.0006(6) 0.0037(6) -0.0003(6)
N2 0.0136(7) 0.0123(7) 0.0112(7) -0.0011(6) 0.0027(6) 0.0001(6)
N3 0.0174(8) 0.0155(8) 0.0149(7) -0.0009(6) 0.0055(6) -0.0019(6)
N4 0.0170(8) 0.0130(8) 0.0153(7) 0.0014(6) 0.0043(6) -0.0007(6)
C1 0.0170(9) 0.0120(9) 0.0137(8) -0.0004(7) 0.0065(7) -0.0008(7)
C2 0.0158(9) 0.0154(9) 0.0111(8) 0.0006(7) 0.0056(7) 0.0027(7)
C3 0.0151(9) 0.0166(9) 0.0123(8) 0.0024(7) 0.0060(7) 0.0028(7)
C4 0.0172(9) 0.0192(10) 0.0145(9) 0.0011(7) 0.0041(7) -0.0003(7)
C5 0.0160(9) 0.0239(10) 0.0132(8) 0.0022(7) 0.0033(7) 0.0048(7)
C6 0.0236(10) 0.0156(9) 0.0162(9) 0.0035(7) 0.0078(8) 0.0054(7)
C7 0.0202(10) 0.0144(9) 0.0153(9) 0.0002(7) 0.0072(8) 0.0009(7)
C8 0.0130(9) 0.0136(9) 0.0100(8) -0.0016(7) 0.0025(7) 0.0018(6)
C9 0.0150(9) 0.0128(9) 0.0125(8) -0.0007(7) 0.0051(7) 0.0014(7)
C10 0.0159(9) 0.0131(9) 0.0130(8) -0.0007(7) 0.0045(7) 0.0005(7)
C11 0.0187(10) 0.0188(10) 0.0170(9) -0.0004(8) 0.0018(7) -0.0050(7)
C12 0.0222(10) 0.0172(10) 0.0232(10) 0.0013(8) 0.0077(8) -0.0061(7)
C13 0.0241(10) 0.0171(9) 0.0163(9) 0.0040(7) 0.0071(8) -0.0006(7)
C14 0.0187(9) 0.0160(9) 0.0127(8) -0.0002(7) 0.0039(7) 0.0012(7)
C15 0.0135(9) 0.0150(9) 0.0108(8) -0.0016(7) 0.0043(7) 0.0010(7)
C16 0.0147(9) 0.0118(9) 0.0129(8) -0.0024(7) 0.0058(7) 0.0003(6)
C17 0.0167(9) 0.0124(9) 0.0130(8) 0.0013(7) 0.0044(7) 0.0019(7)
C18 0.0132(9) 0.0153(9) 0.0138(8) -0.0015(7) 0.0024(7) 0.0007(7)
C19 0.0150(9) 0.0139(9) 0.0148(8) -0.0020(7) 0.0065(7) -0.0004(7)
C20 0.0181(9) 0.0129(9) 0.0131(8) 0.0008(7) 0.0056(7) -0.0007(7)
C21 0.0152(9) 0.0137(9) 0.0106(8) 0.0033(7) 0.0020(7) 0.0006(7)
C22 0.0159(9) 0.0142(9) 0.0105(8) 0.0042(7) 0.0037(7) 0.0018(7)
C23 0.0156(9) 0.0144(9) 0.0107(8) 0.0034(7) 0.0028(7) 0.0002(7)
C24 0.0162(9) 0.0132(9) 0.0132(8) 0.0028(7) 0.0030(7) 0.0001(7)
C25 0.0164(9) 0.0133(9) 0.0116(8) 0.0014(7) 0.0027(7) 0.0004(7)
C26 0.0188(10) 0.0172(9) 0.0191(9) 0.0013(7) 0.0082(8) -0.0016(7)
C27 0.0243(11) 0.0202(10) 0.0224(10) 0.0014(8) 0.0130(8) 0.0026(8)
C28 0.0310(11) 0.0142(9) 0.0196(10) -0.0007(7) 0.0115(9) 0.0027(8)
C29 0.0226(10) 0.0144(9) 0.0158(9) 0.0001(7) 0.0067(8) -0.0026(7)
C30 0.0176(10) 0.0178(10) 0.0220(10) 0.0022(8) 0.0076(8) -0.0016(7)
C31 0.0193(10) 0.0251(10) 0.0245(10) 0.0021(8) 0.0126(8) 0.0018(8)
C32 0.0261(11) 0.0191(10) 0.0212(10) -0.0020(8) 0.0107(8) 0.0029(8)
C33 0.0206(10) 0.0140(9) 0.0165(9) -0.0012(7) 0.0059(8) -0.0006(7)
C34 0.0228(10) 0.0207(10) 0.0156(9) 0.0020(7) 0.0054(8) 0.0012(8)
C35 0.0319(12) 0.0273(11) 0.0172(9) -0.0007(8) 0.0101(9) 0.0012(9)
C36 0.0307(12) 0.0207(10) 0.0264(10) -0.0035(8) 0.0166(9) -0.0008(8)
C37 0.0225(10) 0.0187(10) 0.0275(10) 0.0009(8) 0.0103(9) 0.0030(8)
C38 0.0203(10) 0.0211(10) 0.0183(9) 0.0006(8) 0.0050(8) 0.0013(7)
C39 0.0277(11) 0.0195(10) 0.0230(10) -0.0024(8) 0.0093(9) 0.0049(8)
N40 0.0265(10) 0.0235(9) 0.0260(9) -0.0026(7) 0.0109(8) -0.0027(7)
C41 0.0260(11) 0.0255(11) 0.0256(10) -0.0014(8) 0.0141(9) -0.0006(8)
C42 0.0289(11) 0.0211(10) 0.0232(10) -0.0038(8) 0.0120(9) -0.0013(8)
C43 0.0239(11) 0.0197(10) 0.0258(10) 0.0006(8) 0.0094(9) -0.0028(8)
C44 0.0251(11) 0.0230(10) 0.0273(10) 0.0043(8) 0.0149(9) 0.0053(8)

loop_
_atom_type_symbol
_atom_type_description
_atom_type_scat_dispersion_real
_atom_type_scat_dispersion_imag
_atom_type_scat_source
C C 0.0181 0.0091 'International Tables Vol C Tables 4.2.6.8 and 6.1.1.4'
H H 0.0000 0.0000 'International Tables Vol C Tables 4.2.6.8 and 6.1.1.4'
N N 0.0311 0.0180 'International Tables Vol C Tables 4.2.6.8 and 6.1.1.4'
O O 0.0492 0.0322 'International Tables Vol C Tables 4.2.6.8 and 6.1.1.4'
Zn Zn -1.5491 0.6778 'International Tables Vol C Tables 4.2.6.8 and 6.1.1.4'

loop_
_geom_angle_atom_site_label_1
_geom_angle_atom_site_label_2
_geom_angle_atom_site_label_3
_geom_angle
_geom_angle_site_symmetry_1
_geom_angle_site_symmetry_3
_geom_angle_publ_flag
O1 Zn1 O2 93.46(5) . . ?
O1 Zn1 N1 89.02(5) . . ?
O1 Zn1 N2 157.98(6) . . ?
O1 Zn1 N3 98.62(6) . . ?
O2 Zn1 N1 151.70(6) . . ?
O2 Zn1 N2 89.29(5) . . ?
O2 Zn1 N3 101.56(6) . . ?
N2 Zn1 N1 78.54(6) . . ?
N3 Zn1 N1 105.92(6) . . ?
N3 Zn1 N2 102.22(6) . . ?
C3 O1 Zn1 130.67(12) . . ?
C10 O2 Zn1 129.68(11) . . ?
C1 N1 Zn1 125.92(12) . . ?
C1 N1 C15 121.17(15) . . ?
C15 N1 Zn1 112.83(11) . . ?
C8 N2 Zn1 126.26(12) . . ?
C8 N2 C16 120.70(15) . . ?
C16 N2 Zn1 112.87(11) . . ?
C34 N3 Zn1 120.10(13) . . ?
C38 N3 Zn1 121.59(12) . . ?
C38 N3 C34 118.01(16) . . ?
C23 N4 C24 118.12(15) . . ?
N1 C1 H1 117.2 . . ?
N1 C1 C2 125.65(16) . . ?
C2 C1 H1 117.2 . . ?
C3 C2 C1 124.11(16) . . ?
C7 C2 C1 116.11(16) . . ?
C7 C2 C3 119.79(16) . . ?
O1 C3 C2 124.37(16) . . ?
O1 C3 C4 118.85(16) . . ?
C4 C3 C2 116.77(16) . . ?
C3 C4 H4 119.1 . . ?
C5 C4 C3 121.81(17) . . ?
C5 C4 H4 119.1 . . ?
C4 C5 H5 119.5 . . ?
C4 C5 C6 121.10(17) . . ?
C6 C5 H5 119.5 . . ?
C5 C6 H6 120.6 . . ?
C7 C6 C5 118.85(17) . . ?
C7 C6 H6 120.6 . . ?
C2 C7 H7 119.2 . . ?
C6 C7 C2 121.68(17) . . ?
C6 C7 H7 119.2 . . ?
N2 C8 H8 117.4 . . ?
N2 C8 C9 125.13(16) . . ?
C9 C8 H8 117.4 . . ?
C10 C9 C8 124.62(16) . . ?
C14 C9 C8 115.86(16) . . ?
C14 C9 C10 119.48(16) . . ?
O2 C10 C9 124.71(16) . . ?
O2 C10 C11 118.37(16) . . ?
C11 C10 C9 116.91(16) . . ?
C10 C11 H11 118.9 . . ?
C12 C11 C10 122.12(17) . . ?
C12 C11 H11 118.9 . . ?
C11 C12 H12 119.6 . . ?
C11 C12 C13 120.80(17) . . ?
C13 C12 H12 119.6 . . ?
C12 C13 H13 120.7 . . ?
C14 C13 C12 118.53(17) . . ?
C14 C13 H13 120.7 . . ?
C9 C14 H14 119.0 . . ?
C13 C14 C9 122.09(17) . . ?
C13 C14 H14 119.0 . . ?
C16 C15 N1 116.01(15) . . ?
C20 C15 N1 124.52(16) . . ?
C20 C15 C16 119.47(16) . . ?
C15 C16 N2 115.62(15) . . ?
C17 C16 N2 125.14(16) . . ?
C17 C16 C15 119.24(16) . . ?
C16 C17 H17 119.8 . . ?
C18 C17 C16 120.42(16) . . ?
C18 C17 H17 119.8 . . ?
C17 C18 H18 119.7 . . ?
C17 C18 C19 120.61(17) . . ?
C19 C18 H18 119.7 . . ?
C18 C19 C21 119.79(16) . . ?
C20 C19 C18 119.28(16) . . ?
C20 C19 C21 120.92(16) . . ?
C15 C20 H20 119.5 . . ?
C19 C20 C15 120.94(16) . . ?
C19 C20 H20 119.5 . . ?
C22 C21 C19 120.40(16) . . ?
C25 C21 C19 120.69(16) . . ?
C25 C21 C22 118.89(16) . . ?
C21 C22 C23 117.90(16) . . ?
C21 C22 C26 123.82(17) . . ?
C26 C22 C23 118.27(16) . . ?
N4 C23 C22 123.47(16) . . ?
N4 C23 C29 117.84(16) . . ?
C29 C23 C22 118.69(16) . . ?
N4 C24 C25 123.06(17) . . ?
N4 C24 C30 118.34(16) . . ?
C30 C24 C25 118.60(16) . . ?
C21 C25 C24 118.32(16) . . ?
C21 C25 C33 123.14(17) . . ?
C33 C25 C24 118.49(17) . . ?
C22 C26 H26 119.4 . . ?
C27 C26 C22 121.12(18) . . ?
C27 C26 H26 119.4 . . ?
C26 C27 H27 119.7 . . ?
C26 C27 C28 120.66(18) . . ?
C28 C27 H27 119.7 . . ?
C27 C28 H28 119.9 . . ?
C29 C28 C27 120.25(17) . . ?
C29 C28 H28 119.9 . . ?
C23 C29 H29 119.5 . . ?
C28 C29 C23 120.97(17) . . ?
C28 C29 H29 119.5 . . ?
C24 C30 H30 119.5 . . ?
C31 C30 C24 120.99(18) . . ?
C31 C30 H30 119.5 . . ?
C30 C31 H31 119.7 . . ?
C30 C31 C32 120.58(18) . . ?
C32 C31 H31 119.7 . . ?
C31 C32 H32 119.9 . . ?
C33 C32 C31 120.25(18) . . ?
C33 C32 H32 119.9 . . ?
C25 C33 H33 119.5 . . ?
C32 C33 C25 121.05(17) . . ?
C32 C33 H33 119.5 . . ?
N3 C34 H34 118.8 . . ?
N3 C34 C35 122.39(18) . . ?
C35 C34 H34 118.8 . . ?
C34 C35 H35 120.6 . . ?
C34 C35 C36 118.83(19) . . ?
C36 C35 H35 120.6 . . ?
C35 C36 H36 120.3 . . ?
C37 C36 C35 119.37(18) . . ?
C37 C36 H36 120.3 . . ?
C36 C37 H37 121.0 . . ?
C38 C37 C36 118.08(19) . . ?
C38 C37 H37 121.0 . . ?
N3 C38 C37 123.32(18) . . ?
N3 C38 H38 118.3 . . ?
C37 C38 H38 118.3 . . ?
N40 C39 H39 118.0 . . ?
N40 C39 C44 124.02(18) . . ?
C44 C39 H39 118.0 . . ?
C39 N40 C41 116.32(17) . . ?
N40 C41 H41 118.2 . . ?
N40 C41 C42 123.66(19) . . ?
C42 C41 H41 118.2 . . ?
C41 C42 H42 120.6 . . ?
C43 C42 C41 118.88(18) . . ?
C43 C42 H42 120.6 . . ?
C42 C43 H43 120.8 . . ?
C44 C43 C42 118.31(19) . . ?
C44 C43 H43 120.8 . . ?
C39 C44 C43 118.77(19) . . ?
C39 C44 H44 120.6 . . ?
C43 C44 H44 120.6 . . ?

loop_
_geom_bond_atom_site_label_1
_geom_bond_atom_site_label_2
_geom_bond_distance
_geom_bond_site_symmetry_2
_geom_bond_publ_flag
Zn1 O1 1.9766(13) . ?
Zn1 O2 1.9791(13) . ?
Zn1 N1 2.0932(15) . ?
Zn1 N2 2.0911(14) . ?
Zn1 N3 2.0860(15) . ?
O1 C3 1.294(2) . ?
O2 C10 1.304(2) . ?
N1 C1 1.298(2) . ?
N1 C15 1.420(2) . ?
N2 C8 1.299(2) . ?
N2 C16 1.417(2) . ?
N3 C34 1.344(2) . ?
N3 C38 1.340(2) . ?
N4 C23 1.344(2) . ?
N4 C24 1.346(2) . ?
C1 H1 0.9500 . ?
C1 C2 1.438(2) . ?
C2 C3 1.432(2) . ?
C2 C7 1.417(2) . ?
C3 C4 1.426(2) . ?
C4 H4 0.9500 . ?
C4 C5 1.373(3) . ?
C5 H5 0.9500 . ?
C5 C6 1.406(3) . ?
C6 H6 0.9500 . ?
C6 C7 1.375(3) . ?
C7 H7 0.9500 . ?
C8 H8 0.9500 . ?
C8 C9 1.435(2) . ?
C9 C10 1.425(2) . ?
C9 C14 1.415(2) . ?
C10 C11 1.418(2) . ?
C11 H11 0.9500 . ?
C11 C12 1.373(3) . ?
C12 H12 0.9500 . ?
C12 C13 1.405(3) . ?
C13 H13 0.9500 . ?
C13 C14 1.373(3) . ?
C14 H14 0.9500 . ?
C15 C16 1.413(2) . ?
C15 C20 1.396(2) . ?
C16 C17 1.399(2) . ?
C17 H17 0.9500 . ?
C17 C18 1.384(2) . ?
C18 H18 0.9500 . ?
C18 C19 1.399(2) . ?
C19 C20 1.388(3) . ?
C19 C21 1.495(2) . ?
C20 H20 0.9500 . ?
C21 C22 1.409(2) . ?
C21 C25 1.407(3) . ?
C22 C23 1.438(2) . ?
C22 C26 1.428(3) . ?
C23 C29 1.428(2) . ?
C24 C25 1.438(2) . ?
C24 C30 1.426(3) . ?
C25 C33 1.427(2) . ?
C26 H26 0.9500 . ?
C26 C27 1.358(3) . ?
C27 H27 0.9500 . ?
C27 C28 1.422(3) . ?
C28 H28 0.9500 . ?
C28 C29 1.361(3) . ?
C29 H29 0.9500 . ?
C30 H30 0.9500 . ?
C30 C31 1.355(3) . ?
C31 H31 0.9500 . ?
C31 C32 1.427(3) . ?
C32 H32 0.9500 . ?
C32 C33 1.359(3) . ?
C33 H33 0.9500 . ?
C34 H34 0.9500 . ?
C34 C35 1.380(3) . ?
C35 H35 0.9500 . ?
C35 C36 1.385(3) . ?
C36 H36 0.9500 . ?
C36 C37 1.384(3) . ?
C37 H37 0.9500 . ?
C37 C38 1.379(3) . ?
C38 H38 0.9500 . ?
C39 H39 0.9500 . ?
C39 N40 1.339(3) . ?
C39 C44 1.378(3) . ?
N40 C41 1.339(3) . ?
C41 H41 0.9500 . ?
C41 C42 1.383(3) . ?
C42 H42 0.9500 . ?
C42 C43 1.382(3) . ?
C43 H43 0.9500 . ?
C43 C44 1.381(3) . ?
C44 H44 0.9500 . ?

loop_
_geom_torsion_atom_site_label_1
_geom_torsion_atom_site_label_2
_geom_torsion_atom_site_label_3
_geom_torsion_atom_site_label_4
_geom_torsion
_geom_torsion_site_symmetry_1
_geom_torsion_site_symmetry_2
_geom_torsion_site_symmetry_3
_geom_torsion_site_symmetry_4
_geom_torsion_publ_flag
Zn1 O1 C3 C2 3.2(3) . . . . ?
Zn1 O1 C3 C4 -177.12(12) . . . . ?
Zn1 O2 C10 C9 -6.3(3) . . . . ?
Zn1 O2 C10 C11 174.78(13) . . . . ?
Zn1 N1 C1 C2 -3.7(3) . . . . ?
Zn1 N1 C15 C16 12.68(18) . . . . ?
Zn1 N1 C15 C20 -167.15(14) . . . . ?
Zn1 N2 C8 C9 0.3(2) . . . . ?
Zn1 N2 C16 C15 -16.69(18) . . . . ?
Zn1 N2 C16 C17 163.95(14) . . . . ?
Zn1 N3 C34 C35 173.84(15) . . . . ?
Zn1 N3 C38 C37 -173.91(15) . . . . ?
O1 C3 C4 C5 179.27(17) . . . . ?
O2 C10 C11 C12 176.23(18) . . . . ?
N1 C1 C2 C3 0.0(3) . . . . ?
N1 C1 C2 C7 179.91(17) . . . . ?
N1 C15 C16 N2 2.6(2) . . . . ?
N1 C15 C16 C17 -177.96(15) . . . . ?
N1 C15 C20 C19 178.26(16) . . . . ?
N2 C8 C9 C10 1.7(3) . . . . ?
N2 C8 C9 C14 179.22(16) . . . . ?
N2 C16 C17 C18 178.62(16) . . . . ?
N3 C34 C35 C36 0.3(3) . . . . ?
N4 C23 C29 C28 -178.13(17) . . . . ?
N4 C24 C25 C21 -1.0(3) . . . . ?
N4 C24 C25 C33 -178.48(16) . . . . ?
N4 C24 C30 C31 177.84(17) . . . . ?
C1 N1 C15 C16 -170.30(16) . . . . ?
C1 N1 C15 C20 9.9(3) . . . . ?
C1 C2 C3 O1 0.5(3) . . . . ?
C1 C2 C3 C4 -179.19(16) . . . . ?
C1 C2 C7 C6 180.00(17) . . . . ?
C2 C3 C4 C5 -1.0(3) . . . . ?
C3 C2 C7 C6 -0.1(3) . . . . ?
C3 C4 C5 C6 0.3(3) . . . . ?
C4 C5 C6 C7 0.5(3) . . . . ?
C5 C6 C7 C2 -0.7(3) . . . . ?
C7 C2 C3 O1 -179.41(16) . . . . ?
C7 C2 C3 C4 0.9(2) . . . . ?
C8 N2 C16 C15 158.93(16) . . . . ?
C8 N2 C16 C17 -20.4(3) . . . . ?
C8 C9 C10 O2 1.3(3) . . . . ?
C8 C9 C10 C11 -179.75(17) . . . . ?
C8 C9 C14 C13 -178.55(17) . . . . ?
C9 C10 C11 C12 -2.7(3) . . . . ?
C10 C9 C14 C13 -0.9(3) . . . . ?
C10 C11 C12 C13 0.7(3) . . . . ?
C11 C12 C13 C14 1.4(3) . . . . ?
C12 C13 C14 C9 -1.2(3) . . . . ?
C14 C9 C10 O2 -176.10(17) . . . . ?
C14 C9 C10 C11 2.8(2) . . . . ?
C15 N1 C1 C2 179.73(16) . . . . ?
C15 C16 C17 C18 -0.7(3) . . . . ?
C16 N2 C8 C9 -174.71(16) . . . . ?
C16 C15 C20 C19 -1.6(3) . . . . ?
C16 C17 C18 C19 -0.8(3) . . . . ?
C17 C18 C19 C20 1.1(3) . . . . ?
C17 C18 C19 C21 -178.03(16) . . . . ?
C18 C19 C20 C15 0.1(3) . . . . ?
C18 C19 C21 C22 104.9(2) . . . . ?
C18 C19 C21 C25 -73.5(2) . . . . ?
C19 C21 C22 C23 -173.16(15) . . . . ?
C19 C21 C22 C26 5.9(3) . . . . ?
C19 C21 C25 C24 174.91(15) . . . . ?
C19 C21 C25 C33 -7.7(3) . . . . ?
C20 C15 C16 N2 -177.52(15) . . . . ?
C20 C15 C16 C17 1.9(3) . . . . ?
C20 C19 C21 C22 -74.2(2) . . . . ?
C20 C19 C21 C25 107.3(2) . . . . ?
C21 C19 C20 C15 179.21(16) . . . . ?
C21 C22 C23 N4 -2.9(3) . . . . ?
C21 C22 C23 C29 177.30(16) . . . . ?
C21 C22 C26 C27 -178.76(17) . . . . ?
C21 C25 C33 C32 -176.72(18) . . . . ?
C22 C21 C25 C24 -3.5(2) . . . . ?
C22 C21 C25 C33 173.88(16) . . . . ?
C22 C23 C29 C28 1.7(3) . . . . ?
C22 C26 C27 C28 1.4(3) . . . . ?
C23 N4 C24 C25 3.5(3) . . . . ?
C23 N4 C24 C30 -176.13(16) . . . . ?
C23 C22 C26 C27 0.3(3) . . . . ?
C24 N4 C23 C22 -1.5(3) . . . . ?
C24 N4 C23 C29 178.31(16) . . . . ?
C24 C25 C33 C32 0.7(3) . . . . ?
C24 C30 C31 C32 0.6(3) . . . . ?
C25 C21 C22 C23 5.3(2) . . . . ?
C25 C21 C22 C26 -175.61(16) . . . . ?
C25 C24 C30 C31 -1.8(3) . . . . ?
C26 C22 C23 N4 177.96(16) . . . . ?
C26 C22 C23 C29 -1.9(2) . . . . ?
C26 C27 C28 C29 -1.6(3) . . . . ?
C27 C28 C29 C23 0.0(3) . . . . ?
C30 C24 C25 C21 178.64(16) . . . . ?
C30 C24 C25 C33 1.1(2) . . . . ?
C30 C31 C32 C33 1.2(3) . . . . ?
C31 C32 C33 C25 -1.8(3) . . . . ?
C34 N3 C38 C37 -0.3(3) . . . . ?
C34 C35 C36 C37 -0.5(3) . . . . ?
C35 C36 C37 C38 0.4(3) . . . . ?
C36 C37 C38 N3 0.0(3) . . . . ?
C38 N3 C34 C35 0.1(3) . . . . ?
C39 N40 C41 C42 0.5(3) . . . . ?
N40 C39 C44 C43 0.9(3) . . . . ?
N40 C41 C42 C43 0.8(3) . . . . ?
C41 C42 C43 C44 -1.2(3) . . . . ?
C42 C43 C44 C39 0.5(3) . . . . ?
C44 C39 N40 C41 -1.3(3) . . . . ?
